data_9015043
loop_
_publ_author_name
'Nedjar, R.'
'Borel, M.'
'Leclaire, A.'
'Raveau, B.'

_publ_section_title
;
 Ba (Nb3 O8)2 . (H2 O): A novel lamellar niobate
;
_journal_name_full 'Materials Research Bulletin'
_journal_page_first 495
_journal_page_last 500
_journal_volume 23
_journal_year 1988
_chemical_formula_sum 'Ba Nb6 O17'
_space_group_IT_number 71
_symmetry_space_group_name_Hall '-I 2 2'
_symmetry_space_group_name_H-M 'I m m m'
_cell_angle_alpha 90
_cell_angle_beta 90
_cell_angle_gamma 90
_cell_length_a 8.62
_cell_length_b 21.61
_cell_length_c 3.811
_cell_formula_units_Z 2
_cell_volume 709.906
_database_code_amcsd 0014324
_exptl_crystal_density_diffrn 4.523
_cod_duplicate_entry 1001383
_cod_original_formula_sum 'Nb6 Ba O17'
_cod_database_code 9015043
_amcsd_formula_title 'Ba H2 Nb6 O17'

loop_
_space_group_symop_operation_xyz
x,y,z
1/2+x,1/2+y,1/2+z
x,-y,z
1/2+x,1/2-y,1/2+z
-x,y,-z
1/2-x,1/2+y,1/2-z
-x,y,z
1/2-x,1/2+y,1/2+z
x,-y,-z
1/2+x,1/2-y,1/2-z
x,y,-z
1/2+x,1/2+y,1/2-z
-x,-y,z
1/2-x,1/2-y,1/2+z
-x,-y,-z
1/2-x,1/2-y,1/2-z

loop_
_atom_site_label
_atom_site_fract_x
_atom_site_fract_y
_atom_site_fract_z
Nb1 0.18600 0.36800 0.00000
Nb2 0.50000 0.23200 0.00000
Ba1 0.00000 0.00000 0.00000
O1 0.15000 0.36000 0.50000
O2 0.34000 0.43000 0.00000
O3 0.34000 0.30000 0.00000
O4 0.00000 0.29000 0.00000
O5 0.00000 0.43000 0.00000
O6 0.00000 0.50000 0.50000

loop_
_cod_related_entry_id
_cod_related_entry_database
_cod_related_entry_code
1 AMCSD 0014324
